data_2311847
loop_
_publ_author_name
'\,Serb, Mihaela-Diana'
'Merkens, Carina'
'Kalf, Irmgard'
'Englert, Ulli'

_publ_section_title
;
 Halogen bonds on demand: I&#x00B7;&#x00B7;&#x00B7;S contacts in
 cocrystals of
 trans-bis(thiocyanato-\kN)tetrakis(4-vinylpyridine-\kN)nickel(II) and
 2,3,5,6-tetrafluoro-1,4-diiodobenzene.
;
_journal_coeditor_code YP3107
_journal_issue 'Pt 11'
_journal_name_full 'Acta crystallographica. Section C, Structural chemistry'
_journal_page_first 991
_journal_page_last 995
_journal_paper_doi 10.1107/S2053229615019002
_journal_volume 71
_journal_year 2015
_chemical_formula_iupac '[Ni (N C S)2 (C7 H7 N)4] , C6 F4 I2'
_chemical_formula_moiety 'C30 H28 N6 Ni S2, C6 F4 I2'
_chemical_formula_sum 'C36 H28 F4 I2 N6 Ni S2'
_chemical_formula_weight 997.27
_chemical_name_common Ni_TFDIB
_chemical_name_systematic
'<i>trans</i>-Tetrakis(4-vinylpyridine-\k<i>N</i>)bis(thiocyanato-\k<i>N</i>)nickel(II)--2,3,5,6-tetrafluoro-1,4-diiodobenzene (1/1)'
_space_group_crystal_system tetragonal
_space_group_IT_number 88
_space_group_name_Hall '-I 4ad'
_space_group_name_H-M_alt 'I 41/a :2'
_atom_sites_solution_hydrogens geom
_atom_sites_solution_primary direct
_atom_sites_solution_secondary difmap
_audit_creation_method SHELXL-2014/7
_cell_angle_alpha 90
_cell_angle_beta 90
_cell_angle_gamma 90
_cell_formula_units_Z 8
_cell_length_a 16.2034(14)
_cell_length_b 16.2034
_cell_length_c 28.698(2)
_cell_measurement_temperature 100(2)
_cell_measurement_theta_max 19.97
_cell_measurement_theta_min 2.47
_cell_volume 7534.7(8)
_computing_cell_refinement
;
SAINT-Plus (Bruker, 2009)
;
_computing_data_collection
;
SMART (Bruker, 2001)
;
_computing_data_reduction
;
SAINT-Plus (Bruker, 2009)
;
_computing_molecular_graphics
;
PLATON (Spek, 2009)
;
_computing_publication_material
;
SHELXL97 (Sheldrick, 2008)
;
_computing_structure_refinement
;
SHELXL2014 (Sheldrick, 2015)
;
_computing_structure_solution
;
SHELXS97 (Sheldrick, 2008)
;
_diffrn_ambient_temperature 100(2)
_diffrn_measured_fraction_theta_full 0.999
_diffrn_measured_fraction_theta_max 0.998
_diffrn_measurement_device_type 'Bruker SMART CCD area-detector'
_diffrn_measurement_method \w
_diffrn_radiation_type MoK\a
_diffrn_radiation_wavelength 0.71073
_diffrn_reflns_av_R_equivalents 0.0645
_diffrn_reflns_limit_h_max 20
_diffrn_reflns_limit_h_min -18
_diffrn_reflns_limit_k_max 20
_diffrn_reflns_limit_k_min -20
_diffrn_reflns_limit_l_max 35
_diffrn_reflns_limit_l_min -26
_diffrn_reflns_number 22801
_diffrn_reflns_theta_full 25.242
_diffrn_reflns_theta_max 26.467
_diffrn_reflns_theta_min 2.473
_exptl_absorpt_coefficient_mu 2.320
_exptl_absorpt_correction_T_max 0.7454
_exptl_absorpt_correction_T_min 0.6221
_exptl_absorpt_correction_type multi-scan
_exptl_absorpt_process_details
;
(SADABS; Bruker, 2008)
;
_exptl_crystal_colour blue
_exptl_crystal_density_diffrn 1.758
_exptl_crystal_density_method 'not measured'
_exptl_crystal_description block
_exptl_crystal_F_000 3904
_exptl_crystal_size_max 0.130
_exptl_crystal_size_mid 0.120
_exptl_crystal_size_min 0.100
_refine_diff_density_max 0.789
_refine_diff_density_min -1.005
_refine_ls_extinction_method none
_refine_ls_goodness_of_fit_ref 1.030
_refine_ls_hydrogen_treatment constr
_refine_ls_matrix_type full
_refine_ls_number_parameters 231
_refine_ls_number_reflns 3877
_refine_ls_number_restraints 0
_refine_ls_restrained_S_all 1.030
_refine_ls_R_factor_all 0.0549
_refine_ls_R_factor_gt 0.0359
_refine_ls_shift/su_max 0.006
_refine_ls_shift/su_mean 0.000
_refine_ls_structure_factor_coef Fsqd
_refine_ls_weighting_details 'w = 1/[\s^2^(Fo^2^)+(0.0276P)^2^] where P=(Fo^2^+2Fc^2^)/3'
_refine_ls_weighting_scheme calc
_refine_ls_wR_factor_gt 0.0691
_refine_ls_wR_factor_ref 0.0772
_reflns_number_gt 2947
_reflns_number_total 3877
_reflns_threshold_expression I>2\s(I)
_cod_data_source_file yp3107sup1.cif
_cod_data_source_block I
_cod_original_cell_volume 7534.6(14)
_cod_original_sg_symbol_H-M 'I 41/a'
_cod_database_code 2311847
_shelx_space_group_comment
;
The symmetry employed for this shelxl refinement is uniquely defined
by the following loop, which should always be used as a source of
symmetry information in preference to the above space-group names.
They are only intended as comments.
;
_shelx_estimated_absorpt_t_min 0.752
_shelx_estimated_absorpt_t_max 0.801

loop_
_space_group_symop_operation_xyz
'x, y, z'
'-x+1/2, -y, z+1/2'
'-y+3/4, x+1/4, z+1/4'
'y+3/4, -x+3/4, z+3/4'
'x+1/2, y+1/2, z+1/2'
'-x+1, -y+1/2, z+1'
'-y+5/4, x+3/4, z+3/4'
'y+5/4, -x+5/4, z+5/4'
'-x, -y, -z'
'x-1/2, y, -z-1/2'
'y-3/4, -x-1/4, -z-1/4'
'-y-3/4, x-3/4, -z-3/4'
'-x+1/2, -y+1/2, -z+1/2'
'x, y+1/2, -z'
'y-1/4, -x+1/4, -z+1/4'
'-y-1/4, x-1/4, -z-1/4'

loop_
_atom_site_type_symbol
_atom_site_label
_atom_site_fract_x
_atom_site_fract_y
_atom_site_fract_z
_atom_site_U_iso_or_equiv
_atom_site_adp_type
_atom_site_calc_flag
_atom_site_occupancy
Ni Ni1 0.0000 0.2500 0.78471(2) 0.01796(15) Uani d 1
S S1 -0.11466(6) -0.02162(6) 0.77532(4) 0.0328(3) Uani d 1
N N1 -0.07587(17) 0.14614(18) 0.78356(10) 0.0202(7) Uani d 1
N N2 0.07433(17) 0.19832(17) 0.83794(10) 0.0178(6) Uani d 1
N N3 -0.07086(17) 0.30733(17) 0.73194(10) 0.0191(7) Uani d 1
C C1 0.0871(2) 0.1165(2) 0.84181(13) 0.0217(8) Uani d 1
H H1 0.0689 0.0814 0.8173 0.026 Uiso calc 1
C C2 0.1256(2) 0.0816(2) 0.88005(13) 0.0232(8) Uani d 1
H H2 0.1339 0.0236 0.8812 0.028 Uiso calc 1
C C3 0.1522(2) 0.1308(2) 0.91691(12) 0.0214(8) Uani d 1
C C4 0.1408(2) 0.2151(2) 0.91201(12) 0.0211(8) Uani d 1
H H4 0.1597 0.2516 0.9356 0.025 Uiso calc 1
C C5 0.1020(2) 0.2462(2) 0.87280(12) 0.0209(8) Uani d 1
H H5 0.0947 0.3042 0.8704 0.025 Uiso calc 1
C C6 0.1881(2) 0.0927(2) 0.95838(13) 0.0269(9) Uani d 1
H H6 0.2041 0.0365 0.9559 0.032 Uiso calc 1
C C7 0.2004(2) 0.1291(3) 0.99889(14) 0.0350(10) Uani d 1
H H7A 0.1854 0.1853 1.0030 0.042 Uiso calc 1
H H7B 0.2242 0.0991 1.0240 0.042 Uiso calc 1
C C8 -0.0340(2) 0.3445(2) 0.69534(12) 0.0222(8) Uani d 1
H H8 0.0245 0.3487 0.6954 0.027 Uiso calc 1
C C9 -0.0764(2) 0.3768(2) 0.65782(13) 0.0242(9) Uani d 1
H H9 -0.0472 0.4015 0.6327 0.029 Uiso calc 1
C C10 -0.1621(2) 0.3729(2) 0.65694(13) 0.0240(8) Uani d 1
C C11 -0.1999(2) 0.3365(2) 0.69524(14) 0.0266(9) Uani d 1
H H11 -0.2584 0.3333 0.6967 0.032 Uiso calc 1
C C12 -0.1529(2) 0.3049(2) 0.73121(13) 0.0251(9) Uani d 1
H H12 -0.1807 0.2801 0.7568 0.030 Uiso calc 1
C C13 -0.2112(3) 0.4051(2) 0.61799(15) 0.0368(11) Uani d 1
H H13 -0.2695 0.4006 0.6205 0.044 Uiso calc 1
C C14 -0.1824(3) 0.4394(3) 0.58024(15) 0.0462(12) Uani d 1
H H14A -0.1245 0.4454 0.5761 0.055 Uiso calc 1
H H14B -0.2192 0.4585 0.5569 0.055 Uiso calc 1
C C15 -0.0925(2) 0.0770(2) 0.78008(12) 0.0220(8) Uani d 1
I I1 0.06962(2) 0.03854(2) 1.11334(2) 0.03788(11) Uani d 1
F F1 -0.06105(14) 0.12477(14) 0.94756(8) 0.0441(7) Uani d 1
F F2 -0.00803(16) 0.15593(15) 1.03344(9) 0.0478(7) Uani d 1
C C16 -0.0313(2) 0.0619(3) 0.97335(15) 0.0336(10) Uani d 1
C C17 0.0285(2) 0.0164(3) 1.04525(14) 0.0333(10) Uani d 1
C C18 -0.0037(2) 0.0788(3) 1.01741(16) 0.0347(10) Uani d 1

loop_
_atom_site_aniso_label
_atom_site_aniso_U_11
_atom_site_aniso_U_22
_atom_site_aniso_U_33
_atom_site_aniso_U_12
_atom_site_aniso_U_13
_atom_site_aniso_U_23
Ni1 0.0152(3) 0.0198(3) 0.0189(4) 0.0001(3) 0.000 0.000
S1 0.0331(6) 0.0248(5) 0.0404(7) -0.0060(4) -0.0020(5) -0.0011(5)
N1 0.0175(15) 0.0241(17) 0.0190(18) 0.0004(12) -0.0003(13) -0.0001(13)
N2 0.0164(15) 0.0168(15) 0.0203(18) 0.0013(12) 0.0014(12) -0.0028(13)
N3 0.0170(15) 0.0226(16) 0.0178(18) -0.0005(12) -0.0003(13) -0.0007(13)
C1 0.0191(18) 0.0201(18) 0.026(2) -0.0005(15) -0.0011(16) -0.0043(16)
C2 0.0186(18) 0.0188(18) 0.032(2) 0.0044(14) 0.0021(16) 0.0011(16)
C3 0.0151(17) 0.0239(19) 0.025(2) 0.0014(15) 0.0008(15) 0.0050(16)
C4 0.0204(19) 0.0240(19) 0.019(2) 0.0011(15) -0.0009(15) -0.0042(15)
C5 0.0247(19) 0.0180(18) 0.020(2) 0.0017(15) 0.0019(16) -0.0004(15)
C6 0.0205(19) 0.028(2) 0.032(3) 0.0029(16) -0.0036(17) 0.0113(18)
C7 0.032(2) 0.037(2) 0.035(3) -0.0012(19) -0.009(2) 0.010(2)
C8 0.0168(18) 0.026(2) 0.024(2) 0.0001(15) 0.0017(15) -0.0009(16)
C9 0.031(2) 0.0215(19) 0.020(2) 0.0017(16) 0.0036(17) 0.0009(16)
C10 0.029(2) 0.0189(19) 0.024(2) 0.0052(16) -0.0103(17) -0.0042(16)
C11 0.0189(19) 0.022(2) 0.039(3) 0.0003(15) -0.0050(17) 0.0007(17)
C12 0.0175(18) 0.028(2) 0.030(2) -0.0020(15) 0.0003(16) 0.0005(17)
C13 0.044(3) 0.024(2) 0.042(3) -0.0025(18) -0.021(2) 0.003(2)
C14 0.073(4) 0.033(3) 0.033(3) 0.016(2) -0.020(2) -0.005(2)
C15 0.0154(18) 0.033(2) 0.017(2) 0.0035(16) -0.0006(15) 0.0003(17)
I1 0.02717(15) 0.04786(19) 0.0386(2) -0.00369(12) -0.00040(12) 0.01396(14)
F1 0.0450(15) 0.0412(15) 0.0461(16) 0.0175(12) 0.0013(12) 0.0217(12)
F2 0.0542(17) 0.0403(15) 0.0488(17) 0.0080(12) -0.0012(13) 0.0109(12)
C16 0.023(2) 0.042(3) 0.036(3) 0.0099(18) 0.0029(18) 0.022(2)
C17 0.024(2) 0.044(3) 0.032(3) 0.0037(18) 0.0043(18) 0.018(2)
C18 0.026(2) 0.032(2) 0.046(3) 0.0025(18) 0.004(2) 0.012(2)

loop_
_atom_type_symbol
_atom_type_description
_atom_type_scat_dispersion_real
_atom_type_scat_dispersion_imag
_atom_type_scat_source
C C 0.0033 0.0016 'International Tables Vol C Tables 4.2.6.8 and 6.1.1.4'
H H 0.0000 0.0000 'International Tables Vol C Tables 4.2.6.8 and 6.1.1.4'
N N 0.0061 0.0033 'International Tables Vol C Tables 4.2.6.8 and 6.1.1.4'
F F 0.0171 0.0103 'International Tables Vol C Tables 4.2.6.8 and 6.1.1.4'
S S 0.1246 0.1234 'International Tables Vol C Tables 4.2.6.8 and 6.1.1.4'
Ni Ni 0.3393 1.1124 'International Tables Vol C Tables 4.2.6.8 and 6.1.1.4'
I I -0.4742 1.8119 'International Tables Vol C Tables 4.2.6.8 and 6.1.1.4'

loop_
_geom_angle_atom_site_label_1
_geom_angle_atom_site_label_2
_geom_angle_atom_site_label_3
_geom_angle_site_symmetry_1
_geom_angle_site_symmetry_3
_geom_angle
_geom_angle_publ_flag
N1 Ni1 N1 . 6_454 178.17(16) y
N1 Ni1 N3 . 6_454 87.37(11) ?
N1 Ni1 N3 6_454 6_454 91.32(11) ?
N1 Ni1 N3 . . 91.32(11) y
N1 Ni1 N3 6_454 . 87.37(11) ?
N3 Ni1 N3 6_454 . 88.56(15) y
N1 Ni1 N2 . . 91.59(11) ?
N1 Ni1 N2 6_454 . 89.73(11) ?
N3 Ni1 N2 6_454 . 91.95(10) ?
N3 Ni1 N2 . . 177.07(11) y
N1 Ni1 N2 . 6_454 89.73(11) y
N1 Ni1 N2 6_454 6_454 91.59(11) ?
N3 Ni1 N2 6_454 6_454 177.07(11) ?
N3 Ni1 N2 . 6_454 91.95(10) ?
N2 Ni1 N2 . 6_454 87.69(15) ?
C15 N1 Ni1 . . 157.0(3) ?
C5 N2 C1 . . 117.1(3) ?
C5 N2 Ni1 . . 119.9(2) ?
C1 N2 Ni1 . . 122.4(2) ?
C12 N3 C8 . . 116.3(3) ?
C12 N3 Ni1 . . 122.7(2) ?
C8 N3 Ni1 . . 120.9(2) ?
N2 C1 C2 . . 122.5(3) ?
N2 C1 H1 . . 118.7 ?
C2 C1 H1 . . 118.7 ?
C1 C2 C3 . . 120.5(3) ?
C1 C2 H2 . . 119.7 ?
C3 C2 H2 . . 119.7 ?
C4 C3 C2 . . 116.5(3) ?
C4 C3 C6 . . 123.5(3) ?
C2 C3 C6 . . 120.0(3) ?
C5 C4 C3 . . 120.2(3) ?
C5 C4 H4 . . 119.9 ?
C3 C4 H4 . . 119.9 ?
N2 C5 C4 . . 123.2(3) ?
N2 C5 H5 . . 118.4 ?
C4 C5 H5 . . 118.4 ?
C7 C6 C3 . . 126.1(4) ?
C7 C6 H6 . . 116.9 ?
C3 C6 H6 . . 116.9 ?
C6 C7 H7A . . 120.0 ?
C6 C7 H7B . . 120.0 ?
H7A C7 H7B . . 120.0 ?
N3 C8 C9 . . 123.8(3) ?
N3 C8 H8 . . 118.1 ?
C9 C8 H8 . . 118.1 ?
C8 C9 C10 . . 119.6(3) ?
C8 C9 H9 . . 120.2 ?
C10 C9 H9 . . 120.2 ?
C11 C10 C9 . . 116.4(3) ?
C11 C10 C13 . . 121.0(4) ?
C9 C10 C13 . . 122.6(4) ?
C12 C11 C10 . . 120.4(3) ?
C12 C11 H11 . . 119.8 ?
C10 C11 H11 . . 119.8 ?
N3 C12 C11 . . 123.5(4) ?
N3 C12 H12 . . 118.3 ?
C11 C12 H12 . . 118.3 ?
C14 C13 C10 . . 126.1(4) ?
C14 C13 H13 . . 116.9 ?
C10 C13 H13 . . 116.9 ?
C13 C14 H14A . . 120.0 ?
C13 C14 H14B . . 120.0 ?
H14A C14 H14B . . 120.0 ?
N1 C15 S1 . . 179.2(4) ?
F1 C16 C18 . . 118.2(4) ?
F1 C16 C17 . 9_557 119.7(4) ?
C18 C16 C17 . 9_557 122.1(4) ?
C16 C17 C18 9_557 . 117.4(4) ?
C16 C17 I1 9_557 . 120.6(3) ?
C18 C17 I1 . . 122.1(3) ?
F2 C18 C16 . . 119.3(4) ?
F2 C18 C17 . . 120.2(4) ?
C16 C18 C17 . . 120.5(4) ?

loop_
_geom_bond_atom_site_label_1
_geom_bond_atom_site_label_2
_geom_bond_site_symmetry_2
_geom_bond_distance
_geom_bond_publ_flag
Ni1 N1 . 2.084(3) y
Ni1 N1 6_454 2.084(3) ?
Ni1 N3 6_454 2.115(3) ?
Ni1 N2 . 2.118(3) y
Ni1 N3 . 2.115(3) y
Ni1 N2 6_454 2.118(3) ?
S1 C15 . 1.643(4) ?
N1 C15 . 1.157(4) ?
N2 C5 . 1.343(4) ?
N2 C1 . 1.346(4) ?
N3 C12 . 1.331(4) ?
N3 C8 . 1.350(4) ?
C1 C2 . 1.384(5) ?
C1 H1 . 0.9500 ?
C2 C3 . 1.393(5) ?
C2 H2 . 0.9500 ?
C3 C4 . 1.385(5) ?
C3 C6 . 1.461(5) ?
C4 C5 . 1.384(5) ?
C4 H4 . 0.9500 ?
C5 H5 . 0.9500 ?
C6 C7 . 1.319(5) ?
C6 H6 . 0.9500 ?
C7 H7A . 0.9500 ?
C7 H7B . 0.9500 ?
C8 C9 . 1.380(5) ?
C8 H8 . 0.9500 ?
C9 C10 . 1.391(5) ?
C9 H9 . 0.9500 ?
C10 C11 . 1.389(5) ?
C10 C13 . 1.468(5) ?
C11 C12 . 1.381(5) ?
C11 H11 . 0.9500 ?
C12 H12 . 0.9500 ?
C13 C14 . 1.304(6) ?
C13 H13 . 0.9500 ?
C14 H14A . 0.9500 ?
C14 H14B . 0.9500 ?
I1 C17 . 2.096(4) ?
F1 C16 . 1.349(4) ?
F2 C18 . 1.334(5) ?
C16 C18 . 1.369(6) ?
C16 C17 9_557 1.377(6) ?
C17 C16 9_557 1.377(6) ?
C17 C18 . 1.390(5) ?
